data_7155901
loop_
_publ_author_name
'Luccarelli, James'
'Jones, Ian M.'
'Thompson, Sam'
'Hamilton, Andrew D.'

_publ_section_title
;
 Unpicking the determinants of amide NH&#x2022;&#x2022;O=C hydrogen bond
 strength with diphenylacetylene molecular balances
;
_journal_name_full 'Org. Biomol. Chem.'
_journal_paper_doi 10.1039/C7OB02026K
_journal_year 2017
_chemical_formula_moiety 'C30 H22 N2 O4 '
_chemical_formula_sum 'C30 H22 N2 O4'
_chemical_formula_weight 474.51
_space_group_IT_number 7
_symmetry_cell_setting monoclinic
_symmetry_Int_Tables_number 7
_symmetry_space_group_name_Hall 'P -2yc'
_symmetry_space_group_name_H-M 'P 1 c 1'
_audit_update_record
;
2012-03-15 deposited with the CCDC.
2017-09-27 downloaded from the CCDC.
;
_cell_angle_alpha 90.0000
_cell_angle_beta 107.1639(19)
_cell_angle_gamma 90.0000
_cell_formula_units_Z 2
_cell_length_a 12.0339(12)
_cell_length_b 12.2457(12)
_cell_length_c 8.4183(8)
_cell_measurement_reflns_used 10480
_cell_measurement_temperature 223.1
_cell_measurement_theta_max 27.5
_cell_measurement_theta_min 3.0
_cell_volume 1185.3(2)
_computing_cell_refinement PROCESS-AUTO
_computing_data_collection PROCESS-AUTO
_computing_data_reduction CrystalStructure
_computing_publication_material 'CrystalStructure 3.8'
_computing_structure_refinement SHELXL
_computing_structure_solution SHELXS97
_diffrn_detector_area_resol_mean 6.85
_diffrn_measured_fraction_theta_full 0.998
_diffrn_measured_fraction_theta_max 0.998
_diffrn_measurement_device_type 'Rigaku SCXmini'
_diffrn_measurement_method \w
_diffrn_radiation_type 'Mo K\a'
_diffrn_radiation_wavelength 0.71075
_diffrn_reflns_av_R_equivalents 0.043
_diffrn_reflns_limit_h_max 15
_diffrn_reflns_limit_h_min -15
_diffrn_reflns_limit_k_max 15
_diffrn_reflns_limit_k_min -15
_diffrn_reflns_limit_l_max 10
_diffrn_reflns_limit_l_min -10
_diffrn_reflns_number 12147
_diffrn_reflns_theta_full 27.48
_diffrn_reflns_theta_max 27.48
_exptl_absorpt_coefficient_mu 0.089
_exptl_absorpt_correction_type none
_exptl_crystal_colour Colorless
_exptl_crystal_density_diffrn 1.329
_exptl_crystal_density_method 'not measured'
_exptl_crystal_description Platelet
_exptl_crystal_F_000 496.00
_exptl_crystal_size_max 0.15
_exptl_crystal_size_mid 0.15
_exptl_crystal_size_min 0.10
_refine_diff_density_max 0.13
_refine_diff_density_min -0.18
_refine_ls_abs_structure_details 'Flack, H. D. (1983), Acta Cryst. A39, 876-881. 2654 Friedel Pairs'
_refine_ls_abs_structure_Flack 2.2(11)
_refine_ls_extinction_method none
_refine_ls_goodness_of_fit_ref 1.039
_refine_ls_hydrogen_treatment refall
_refine_ls_number_parameters 334
_refine_ls_number_reflns 5375
_refine_ls_R_factor_gt 0.0520
_refine_ls_shift/su_max 0.0000
_refine_ls_structure_factor_coef Fsqd
_refine_ls_weighting_details 'w = 1/[\s^2^(Fo^2^)+(0.0453P)^2^+0.0000P] where P=(Fo^2^+2Fc^2^)/3'
_refine_ls_weighting_scheme calc
_refine_ls_wR_factor_ref 0.1082
_reflns_number_gt 3725
_reflns_number_total 5375
_reflns_threshold_expression F^2^>2.0\s(F^2^)
_cod_data_source_file c7ob02026k2.cif
_cod_data_source_block '_User-defined2'
_cod_original_formula_sum 'C30 H22 N2 O4 '
_cod_database_code 7155901

loop_
_symmetry_equiv_pos_site_id
_symmetry_equiv_pos_as_xyz
1 +X,+Y,+Z
2 +X,-Y,1/2+Z

loop_
_atom_site_label
_atom_site_type_symbol
_atom_site_fract_x
_atom_site_fract_y
_atom_site_fract_z
_atom_site_U_iso_or_equiv
_atom_site_adp_type
_atom_site_occupancy
_atom_site_symmetry_multiplicity
_atom_site_calc_flag
_atom_site_refinement_flags
O(1) O 0.18590(15) 0.17370(16) 0.2960(2) 0.0670(5) Uani 1.00 1 d .
O(2) O 0.70792(17) 0.59387(14) 0.4357(2) 0.0584(4) Uani 1.00 1 d .
O(3) O 0.55371(17) -0.02427(14) 0.5704(2) 0.0654(5) Uani 1.00 1 d .
O(4) O 0.63725(16) -0.17688(13) 0.6926(2) 0.0602(4) Uani 1.00 1 d .
N(1) N 0.38280(19) 0.15988(18) 0.3714(2) 0.0470(5) Uani 1.00 1 d .
N(2) N 0.66236(18) 0.44789(17) 0.5719(2) 0.0500(5) Uani 1.00 1 d .
C(1) C 0.3345(2) -0.0698(2) 0.2580(3) 0.0526(6) Uani 1.00 1 d .
C(2) C 0.3160(2) -0.1813(2) 0.2423(3) 0.0598(7) Uani 1.00 1 d .
C(3) C 0.2293(2) -0.2292(2) 0.2966(3) 0.0655(7) Uani 1.00 1 d .
C(4) C 0.1601(2) -0.1646(2) 0.3624(3) 0.0664(8) Uani 1.00 1 d .
C(5) C 0.1764(2) -0.0538(2) 0.3743(3) 0.0558(6) Uani 1.00 1 d .
C(6) C 0.2652(2) -0.0050(2) 0.3234(2) 0.0443(5) Uani 1.00 1 d .
C(7) C 0.2725(2) 0.1167(2) 0.3282(3) 0.0482(6) Uani 1.00 1 d .
C(8) C 0.41042(19) 0.27156(19) 0.3686(2) 0.0436(5) Uani 1.00 1 d .
C(9) C 0.51912(19) 0.30785(19) 0.4732(2) 0.0396(5) Uani 1.00 1 d .
C(10) C 0.5535(2) 0.41639(19) 0.4625(2) 0.0433(5) Uani 1.00 1 d .
C(11) C 0.4816(2) 0.4879(2) 0.3502(3) 0.0555(6) Uani 1.00 1 d .
C(12) C 0.3756(2) 0.4506(2) 0.2506(3) 0.0620(7) Uani 1.00 1 d .
C(13) C 0.3386(2) 0.3445(2) 0.2591(3) 0.0560(6) Uani 1.00 1 d .
C(14) C 0.7327(2) 0.53017(19) 0.5522(3) 0.0455(5) Uani 1.00 1 d .
C(15) C 0.8465(2) 0.5383(2) 0.6878(3) 0.0484(6) Uani 1.00 1 d .
C(16) C 0.8891(2) 0.6412(2) 0.7411(3) 0.0637(7) Uani 1.00 1 d .
C(17) C 0.9948(2) 0.6530(2) 0.8593(4) 0.0798(9) Uani 1.00 1 d .
C(18) C 1.0586(2) 0.5629(3) 0.9267(4) 0.0859(10) Uani 1.00 1 d .
C(19) C 1.0173(2) 0.4601(3) 0.8782(4) 0.0826(9) Uani 1.00 1 d .
C(20) C 0.9105(2) 0.4476(2) 0.7573(4) 0.0649(7) Uani 1.00 1 d .
C(21) C 0.59374(19) 0.23408(18) 0.5875(2) 0.0387(5) Uani 1.00 1 d .
C(22) C 0.65624(19) 0.17065(19) 0.6817(3) 0.0423(5) Uani 1.00 1 d .
C(23) C 0.7375(2) 0.10180(18) 0.7975(2) 0.0396(5) Uani 1.00 1 d .
C(24) C 0.8312(2) 0.1526(2) 0.9140(3) 0.0492(5) Uani 1.00 1 d .
C(25) C 0.9149(2) 0.0903(2) 1.0278(3) 0.0550(6) Uani 1.00 1 d .
C(26) C 0.9045(2) -0.0217(2) 1.0260(3) 0.0572(7) Uani 1.00 1 d .
C(27) C 0.8123(2) -0.0729(2) 0.9139(3) 0.0492(6) Uani 1.00 1 d .
C(28) C 0.7283(2) -0.01244(18) 0.7979(3) 0.0407(5) Uani 1.00 1 d .
C(29) C 0.6309(2) -0.06840(19) 0.6745(3) 0.0441(5) Uani 1.00 1 d .
C(30) C 0.5484(2) -0.2386(2) 0.5740(3) 0.0658(7) Uani 1.00 1 d .
H(1) H 0.3948 -0.0379 0.2238 0.063 Uiso 1.00 1 c R
H(2) H 0.3622 -0.2246 0.1947 0.072 Uiso 1.00 1 c R
H(3) H 0.2178 -0.3052 0.2887 0.079 Uiso 1.00 1 c R
H(4) H 0.1012 -0.1968 0.3993 0.080 Uiso 1.00 1 c R
H(5) H 0.1276 -0.0103 0.4169 0.067 Uiso 1.00 1 c R
H(6) H 0.5046 0.5605 0.3421 0.067 Uiso 1.00 1 c R
H(7) H 0.3269 0.4991 0.1744 0.074 Uiso 1.00 1 c R
H(8) H 0.2654 0.3219 0.1911 0.067 Uiso 1.00 1 c R
H(9) H 0.8453 0.7034 0.6961 0.076 Uiso 1.00 1 c R
H(10) H 1.0235 0.7231 0.8940 0.096 Uiso 1.00 1 c R
H(11) H 1.1313 0.5716 1.0069 0.103 Uiso 1.00 1 c R
H(12) H 1.0607 0.3984 0.9264 0.099 Uiso 1.00 1 c R
H(13) H 0.8821 0.3773 0.7230 0.078 Uiso 1.00 1 c R
H(14) H 0.8375 0.2291 0.9153 0.059 Uiso 1.00 1 c R
H(15) H 0.9780 0.1246 1.1052 0.066 Uiso 1.00 1 c R
H(16) H 0.9612 -0.0638 1.1022 0.069 Uiso 1.00 1 c R
H(17) H 0.8060 -0.1493 0.9158 0.059 Uiso 1.00 1 c R
H(18) H 0.5749 -0.2565 0.4789 0.079 Uiso 1.00 1 c R
H(19) H 0.4778 -0.1955 0.5378 0.079 Uiso 1.00 1 c R
H(20) H 0.5329 -0.3054 0.6256 0.079 Uiso 1.00 1 c R
H(1A) H 0.438(2) 0.1210(19) 0.417(3) 0.041(7) Uiso 1.00 1 c .
H(2A) H 0.684(2) 0.408(2) 0.663(3) 0.055(7) Uiso 1.00 1 c .

loop_
_atom_site_aniso_label
_atom_site_aniso_U_11
_atom_site_aniso_U_22
_atom_site_aniso_U_33
_atom_site_aniso_U_12
_atom_site_aniso_U_13
_atom_site_aniso_U_23
O(1) 0.0388(10) 0.0663(12) 0.0904(14) 0.0026(9) 0.0105(9) -0.0047(10)
O(2) 0.0695(12) 0.0505(10) 0.0506(10) -0.0050(9) 0.0106(9) 0.0070(8)
O(3) 0.0532(11) 0.0479(10) 0.0762(13) -0.0003(9) -0.0100(9) -0.0019(9)
O(4) 0.0654(12) 0.0418(9) 0.0647(11) -0.0022(9) 0.0056(9) -0.0012(8)
N(1) 0.0359(11) 0.0465(12) 0.0509(12) 0.0003(10) 0.0007(9) -0.0008(10)
N(2) 0.0531(12) 0.0431(12) 0.0437(12) -0.0094(10) -0.0014(9) 0.0062(10)
C(1) 0.0497(14) 0.0618(16) 0.0456(14) -0.0118(13) 0.0128(11) -0.0065(12)
C(2) 0.0660(18) 0.0568(17) 0.0542(16) -0.0027(15) 0.0141(13) -0.0110(13)
C(3) 0.0717(18) 0.0563(17) 0.0623(17) -0.0140(16) 0.0100(14) -0.0012(14)
C(4) 0.0594(17) 0.0673(19) 0.071(2) -0.0136(15) 0.0168(15) 0.0033(15)
C(5) 0.0426(14) 0.0641(17) 0.0578(16) -0.0035(13) 0.0101(12) -0.0037(13)
C(6) 0.0370(13) 0.0531(15) 0.0376(12) -0.0053(11) 0.0027(10) -0.0050(11)
C(7) 0.0386(14) 0.0570(16) 0.0456(14) -0.0006(12) 0.0069(10) -0.0044(12)
C(8) 0.0416(13) 0.0428(13) 0.0425(13) 0.0016(11) 0.0064(10) -0.0012(10)
C(9) 0.0392(12) 0.0395(12) 0.0368(11) 0.0023(10) 0.0062(9) -0.0003(9)
C(10) 0.0444(13) 0.0411(13) 0.0399(13) 0.0001(11) 0.0055(10) -0.0017(10)
C(11) 0.0619(17) 0.0397(13) 0.0556(16) 0.0028(12) 0.0028(13) 0.0062(11)
C(12) 0.0622(18) 0.0460(15) 0.0620(17) 0.0144(13) -0.0062(14) 0.0060(13)
C(13) 0.0435(13) 0.0535(16) 0.0570(15) 0.0032(13) -0.0066(11) 0.0022(12)
C(14) 0.0572(15) 0.0369(13) 0.0407(13) -0.0029(12) 0.0120(11) -0.0020(11)
C(15) 0.0462(13) 0.0492(15) 0.0493(14) -0.0061(12) 0.0133(11) 0.0039(12)
C(16) 0.0662(18) 0.0543(16) 0.0646(17) -0.0143(14) 0.0099(14) 0.0042(13)
C(17) 0.066(2) 0.078(2) 0.084(2) -0.0261(18) 0.0047(17) -0.0053(18)
C(18) 0.0450(17) 0.105(2) 0.094(2) -0.0044(19) 0.0000(17) -0.008(2)
C(19) 0.0559(18) 0.082(2) 0.096(2) 0.0219(17) 0.0014(17) -0.0010(19)
C(20) 0.0546(16) 0.0576(16) 0.0785(19) 0.0001(15) 0.0132(14) -0.0029(15)
C(21) 0.0345(11) 0.0350(11) 0.0431(13) -0.0035(10) 0.0058(10) -0.0009(10)
C(22) 0.0372(12) 0.0413(12) 0.0463(13) -0.0042(11) 0.0089(10) -0.0057(11)
C(23) 0.0361(11) 0.0447(13) 0.0374(11) 0.0040(10) 0.0098(9) 0.0011(10)
C(24) 0.0446(13) 0.0533(14) 0.0455(14) 0.0033(12) 0.0069(10) 0.0010(12)
C(25) 0.0412(14) 0.0672(18) 0.0498(15) -0.0011(14) 0.0031(11) -0.0025(13)
C(26) 0.0473(14) 0.0697(18) 0.0479(15) 0.0151(14) 0.0038(11) 0.0124(13)
C(27) 0.0471(14) 0.0458(14) 0.0523(15) 0.0068(12) 0.0109(12) 0.0034(12)
C(28) 0.0372(11) 0.0447(13) 0.0396(12) 0.0029(11) 0.0107(9) -0.0004(11)
C(29) 0.0445(14) 0.0417(13) 0.0474(14) 0.0029(12) 0.0154(11) 0.0011(11)
C(30) 0.0754(18) 0.0503(16) 0.0694(18) -0.0154(14) 0.0177(15) -0.0107(14)

loop_
_atom_type_symbol
_atom_type_description
_atom_type_scat_dispersion_real
_atom_type_scat_dispersion_imag
_atom_type_scat_source
O O 0.011 0.006
;
International Tables for Crystallography
(1992, Vol. C, Tables 4.2.6.8 and 6.1.1.4)
;
N N 0.006 0.003
;
International Tables for Crystallography
(1992, Vol. C, Tables 4.2.6.8 and 6.1.1.4)
;
C C 0.003 0.002
;
International Tables for Crystallography
(1992, Vol. C, Tables 4.2.6.8 and 6.1.1.4)
;
H H 0.000 0.000
;
International Tables for Crystallography
(1992, Vol. C, Table 6.1.1.4)
;

loop_
_geom_angle_atom_site_label_1
_geom_angle_atom_site_label_2
_geom_angle_atom_site_label_3
_geom_angle
_geom_angle_publ_flag
C(29) O(4) C(30) 115.87(18) yes
C(7) N(1) C(8) 125.7(2) yes
C(10) N(2) C(14) 127.9(2) yes
C(2) C(1) C(6) 120.4(2) yes
C(1) C(2) C(3) 120.1(2) yes
C(2) C(3) C(4) 119.5(2) yes
C(3) C(4) C(5) 120.5(3) yes
C(4) C(5) C(6) 120.5(2) yes
C(1) C(6) C(5) 119.0(2) yes
C(1) C(6) C(7) 123.2(2) yes
C(5) C(6) C(7) 117.6(2) yes
O(1) C(7) N(1) 122.3(2) yes
O(1) C(7) C(6) 121.8(2) yes
N(1) C(7) C(6) 115.8(2) yes
N(1) C(8) C(9) 118.24(19) yes
N(1) C(8) C(13) 122.18(19) yes
C(9) C(8) C(13) 119.4(2) yes
C(8) C(9) C(10) 119.56(19) yes
C(8) C(9) C(21) 120.2(2) yes
C(10) C(9) C(21) 120.26(18) yes
N(2) C(10) C(9) 116.78(18) yes
N(2) C(10) C(11) 122.9(2) yes
C(9) C(10) C(11) 120.3(2) yes
C(10) C(11) C(12) 119.0(2) yes
C(11) C(12) C(13) 122.2(2) yes
C(8) C(13) C(12) 119.6(2) yes
O(2) C(14) N(2) 124.0(2) yes
O(2) C(14) C(15) 121.3(2) yes
N(2) C(14) C(15) 114.6(2) yes
C(14) C(15) C(16) 118.2(2) yes
C(14) C(15) C(20) 122.5(2) yes
C(16) C(15) C(20) 119.2(2) yes
C(15) C(16) C(17) 120.4(2) yes
C(16) C(17) C(18) 120.3(3) yes
C(17) C(18) C(19) 120.4(2) yes
C(18) C(19) C(20) 119.6(3) yes
C(15) C(20) C(19) 120.1(2) yes
C(9) C(21) C(22) 178.9(2) yes
C(21) C(22) C(23) 175.4(2) yes
C(22) C(23) C(24) 117.4(2) yes
C(22) C(23) C(28) 123.32(19) yes
C(24) C(23) C(28) 119.22(19) yes
C(23) C(24) C(25) 120.4(2) yes
C(24) C(25) C(26) 119.5(2) yes
C(25) C(26) C(27) 120.9(2) yes
C(26) C(27) C(28) 120.7(2) yes
C(23) C(28) C(27) 119.3(2) yes
C(23) C(28) C(29) 120.32(19) yes
C(27) C(28) C(29) 120.3(2) yes
O(3) C(29) O(4) 122.4(2) yes
O(3) C(29) C(28) 125.7(2) yes
O(4) C(29) C(28) 111.84(18) yes
C(7) N(1) H(1A) 119.3(17) no
C(8) N(1) H(1A) 114.2(17) no
C(10) N(2) H(2A) 113.2(16) no
C(14) N(2) H(2A) 119.0(16) no
C(2) C(1) H(1) 119.8 no
C(6) C(1) H(1) 119.8 no
C(1) C(2) H(2) 119.9 no
C(3) C(2) H(2) 119.9 no
C(2) C(3) H(3) 120.3 no
C(4) C(3) H(3) 120.3 no
C(3) C(4) H(4) 119.8 no
C(5) C(4) H(4) 119.8 no
C(4) C(5) H(5) 119.8 no
C(6) C(5) H(5) 119.8 no
C(10) C(11) H(6) 120.5 no
C(12) C(11) H(6) 120.5 no
C(11) C(12) H(7) 118.9 no
C(13) C(12) H(7) 118.9 no
C(8) C(13) H(8) 120.2 no
C(12) C(13) H(8) 120.2 no
C(15) C(16) H(9) 119.8 no
C(17) C(16) H(9) 119.8 no
C(16) C(17) H(10) 119.9 no
C(18) C(17) H(10) 119.9 no
C(17) C(18) H(11) 119.8 no
C(19) C(18) H(11) 119.8 no
C(18) C(19) H(12) 120.2 no
C(20) C(19) H(12) 120.2 no
C(15) C(20) H(13) 120.0 no
C(19) C(20) H(13) 120.0 no
C(23) C(24) H(14) 119.8 no
C(25) C(24) H(14) 119.8 no
C(24) C(25) H(15) 120.3 no
C(26) C(25) H(15) 120.3 no
C(25) C(26) H(16) 119.6 no
C(27) C(26) H(16) 119.6 no
C(26) C(27) H(17) 119.7 no
C(28) C(27) H(17) 119.7 no
O(4) C(30) H(18) 109.5 no
O(4) C(30) H(19) 109.5 no
O(4) C(30) H(20) 109.5 no
H(18) C(30) H(19) 109.5 no
H(18) C(30) H(20) 109.5 no
H(19) C(30) H(20) 109.5 no

loop_
_geom_bond_atom_site_label_1
_geom_bond_atom_site_label_2
_geom_bond_distance
_geom_bond_publ_flag
O(1) C(7) 1.216(3) yes
O(2) C(14) 1.220(2) yes
O(3) C(29) 1.201(2) yes
O(4) C(29) 1.337(2) yes
O(4) C(30) 1.443(3) yes
N(1) C(7) 1.375(3) yes
N(1) C(8) 1.409(3) yes
N(2) C(10) 1.414(2) yes
N(2) C(14) 1.357(3) yes
C(1) C(2) 1.384(3) yes
C(1) C(6) 1.378(3) yes
C(2) C(3) 1.387(4) yes
C(3) C(4) 1.377(4) yes
C(4) C(5) 1.371(3) yes
C(5) C(6) 1.396(3) yes
C(6) C(7) 1.493(3) yes
C(8) C(9) 1.416(2) yes
C(8) C(13) 1.387(3) yes
C(9) C(10) 1.403(3) yes
C(9) C(21) 1.428(2) yes
C(10) C(11) 1.388(3) yes
C(11) C(12) 1.381(3) yes
C(12) C(13) 1.382(3) yes
C(14) C(15) 1.505(3) yes
C(15) C(16) 1.385(3) yes
C(15) C(20) 1.379(3) yes
C(16) C(17) 1.372(3) yes
C(17) C(18) 1.368(5) yes
C(18) C(19) 1.371(5) yes
C(19) C(20) 1.392(4) yes
C(21) C(22) 1.202(2) yes
C(22) C(23) 1.434(2) yes
C(23) C(24) 1.402(3) yes
C(23) C(28) 1.403(3) yes
C(24) C(25) 1.395(3) yes
C(25) C(26) 1.377(3) yes
C(26) C(27) 1.377(3) yes
C(27) C(28) 1.393(3) yes
C(28) C(29) 1.485(3) yes
N(1) H(1A) 0.82(2) no
N(2) H(2A) 0.88(2) no
C(1) H(1) 0.940 no
C(2) H(2) 0.940 no
C(3) H(3) 0.940 no
C(4) H(4) 0.940 no
C(5) H(5) 0.940 no
C(11) H(6) 0.940 no
C(12) H(7) 0.940 no
C(13) H(8) 0.940 no
C(16) H(9) 0.940 no
C(17) H(10) 0.940 no
C(18) H(11) 0.940 no
C(19) H(12) 0.940 no
C(20) H(13) 0.940 no
C(24) H(14) 0.940 no
C(25) H(15) 0.940 no
C(26) H(16) 0.940 no
C(27) H(17) 0.940 no
C(30) H(18) 0.970 no
C(30) H(19) 0.970 no
C(30) H(20) 0.970 no

loop_
_geom_contact_atom_site_label_1
_geom_contact_atom_site_label_2
_geom_contact_distance
_geom_contact_site_symmetry_2
O(1) C(4) 3.573(3) 2_554
O(1) C(17) 3.287(4) 2_464
O(1) C(25) 3.525(2) 1_454
O(2) N(2) 2.991(2) 2_564
O(2) C(15) 3.436(3) 2_564
O(2) C(20) 3.258(4) 2_564
O(2) C(21) 3.541(2) 2_564
O(2) C(22) 3.534(2) 2_564
O(2) C(24) 3.469(3) 2_564
O(2) C(30) 3.250(3) 1_565
O(3) C(28) 3.567(3) 2_554
O(4) C(9) 3.487(3) 2_555
O(4) C(21) 3.584(3) 2_555
N(1) C(2) 3.456(3) 2_555
N(2) O(2) 2.991(2) 2_565
C(1) C(5) 3.566(3) 2_554
C(1) C(7) 3.519(3) 2_554
C(2) N(1) 3.456(3) 2_554
C(2) C(7) 3.460(3) 2_554
C(4) O(1) 3.573(3) 2_555
C(5) C(1) 3.566(3) 2_555
C(7) C(1) 3.519(3) 2_555
C(7) C(2) 3.460(3) 2_555
C(8) C(30) 3.391(4) 2_554
C(9) O(4) 3.487(3) 2_554
C(9) C(30) 3.583(4) 2_554
C(13) C(30) 3.578(4) 2_554
C(15) O(2) 3.436(3) 2_565
C(17) O(1) 3.287(4) 2_665
C(20) O(2) 3.258(4) 2_565
C(21) O(2) 3.541(2) 2_565
C(21) O(4) 3.584(3) 2_554
C(22) O(2) 3.534(2) 2_565
C(22) C(27) 3.541(3) 2_554
C(23) C(26) 3.597(4) 2_554
C(24) O(2) 3.469(3) 2_565
C(25) O(1) 3.525(2) 1_656
C(26) C(23) 3.597(4) 2_555
C(26) C(28) 3.575(4) 2_555
C(27) C(22) 3.541(3) 2_555
C(28) O(3) 3.567(3) 2_555
C(28) C(26) 3.575(4) 2_554
C(30) O(2) 3.250(3) 1_545
C(30) C(8) 3.391(4) 2_555
C(30) C(9) 3.583(4) 2_555
C(30) C(13) 3.578(4) 2_555
O(1) H(2) 3.457 2_555
O(1) H(4) 3.204 2_554
O(1) H(10) 2.655 2_464
O(1) H(15) 2.614 1_454
O(2) H(13) 3.152 2_564
O(2) H(14) 2.705 2_564
O(2) H(18) 2.529 1_565
O(2) H(20) 3.240 1_565
O(2) H(2A) 2.23(2) 2_564
O(3) H(1) 2.714 2_555
O(4) H(9) 2.894 1_545
O(4) H(1A) 3.53(3) 2_555
N(1) H(1) 3.286 2_555
N(1) H(2) 2.914 2_555
N(1) H(19) 3.359 2_554
N(1) H(20) 3.596 2_554
N(2) H(6) 3.367 2_565
N(2) H(20) 3.489 1_565
C(1) H(5) 3.344 2_554
C(1) H(1A) 3.51(2) 2_554
C(2) H(1A) 3.55(2) 2_554
C(3) H(8) 3.414 2_555
C(3) H(11) 3.405 1_444
C(3) H(12) 3.303 2_454
C(4) H(8) 3.302 2_555
C(4) H(12) 3.208 2_454
C(4) H(15) 3.445 2_454
C(4) H(16) 2.993 1_454
C(5) H(1) 3.502 2_555
C(5) H(15) 3.523 1_454
C(5) H(16) 2.910 1_454
C(6) H(1) 3.312 2_555
C(6) H(5) 3.338 2_554
C(7) H(1) 3.361 2_555
C(7) H(2) 3.235 2_555
C(7) H(15) 3.488 1_454
C(8) H(2) 3.024 2_555
C(8) H(19) 3.258 2_554
C(8) H(20) 2.882 2_554
C(9) H(2) 3.187 2_555
C(9) H(6) 3.548 2_565
C(9) H(20) 2.980 2_554
C(10) H(6) 3.428 2_565
C(10) H(20) 3.088 2_554
C(11) H(18) 3.393 1_565
C(11) H(20) 3.364 1_565
C(11) H(20) 3.104 2_554
C(11) H(2A) 3.51(3) 2_564
C(12) H(11) 3.389 1_454
C(12) H(20) 3.005 2_554
C(13) H(19) 3.383 2_554
C(13) H(20) 2.917 2_554
C(14) H(14) 3.531 2_564
C(14) H(18) 3.182 1_565
C(14) H(20) 3.331 1_565
C(14) H(2A) 3.24(2) 2_564
C(16) H(14) 3.070 2_564
C(16) H(15) 3.377 2_564
C(16) H(17) 3.257 1_565
C(17) H(15) 3.433 2_564
C(17) H(17) 3.448 1_565
C(18) H(3) 3.481 1_666
C(18) H(7) 3.378 1_656
C(19) H(3) 3.327 2_655
C(19) H(4) 3.368 2_655
C(21) H(2) 3.174 2_555
C(21) H(17) 3.445 2_554
C(21) H(18) 3.380 2_555
C(22) H(17) 3.272 2_554
C(22) H(18) 3.125 2_555
C(23) H(16) 3.574 2_554
C(23) H(17) 3.593 2_554
C(23) H(18) 3.393 2_555
C(24) H(4) 3.333 2_655
C(24) H(9) 2.922 2_565
C(24) H(16) 3.597 2_554
C(24) H(18) 3.525 2_555
C(25) H(4) 3.054 2_655
C(25) H(5) 3.129 2_655
C(25) H(9) 3.128 2_565
C(26) H(5) 3.583 1_656
C(26) H(5) 3.107 2_655
C(27) H(9) 3.384 1_545
C(29) H(1) 3.262 2_555
C(29) H(1A) 3.57(3) 2_555
C(30) H(6) 3.087 1_545
C(30) H(9) 3.486 1_545
H(1) O(3) 2.714 2_554
H(1) N(1) 3.286 2_554
H(1) C(5) 3.502 2_554
H(1) C(6) 3.312 2_554
H(1) C(7) 3.361 2_554
H(1) C(29) 3.262 2_554
H(1) H(5) 3.530 2_554
H(1) H(19) 3.542 2_554
H(1) H(1A) 2.962 2_554
H(2) O(1) 3.457 2_554
H(2) N(1) 2.914 2_554
H(2) C(7) 3.235 2_554
H(2) C(8) 3.024 2_554
H(2) C(9) 3.187 2_554
H(2) C(21) 3.174 2_554
H(2) H(6) 3.185 1_545
H(2) H(7) 3.408 1_545
H(2) H(1A) 3.028 2_554
H(3) C(18) 3.481 1_444
H(3) C(19) 3.327 2_454
H(3) H(7) 3.023 1_545
H(3) H(8) 3.272 2_555
H(3) H(10) 3.470 1_444
H(3) H(11) 2.744 1_444
H(3) H(12) 2.742 2_454
H(4) O(1) 3.204 2_555
H(4) C(19) 3.368 2_454
H(4) C(24) 3.333 2_454
H(4) C(25) 3.054 2_454
H(4) H(8) 3.069 2_555
H(4) H(12) 2.540 2_454
H(4) H(13) 3.426 2_454
H(4) H(14) 3.240 2_454
H(4) H(15) 2.739 2_454
H(4) H(16) 3.043 1_454
H(5) C(1) 3.344 2_555
H(5) C(6) 3.338 2_555
H(5) C(25) 3.129 2_454
H(5) C(26) 3.583 1_454
H(5) C(26) 3.107 2_454
H(5) H(1) 3.530 2_555
H(5) H(15) 3.173 1_454
H(5) H(15) 3.065 2_454
H(5) H(16) 2.886 1_454
H(5) H(16) 3.018 2_454
H(6) N(2) 3.367 2_564
H(6) C(9) 3.548 2_564
H(6) C(10) 3.428 2_564
H(6) C(30) 3.087 1_565
H(6) H(2) 3.185 1_565
H(6) H(18) 2.547 1_565
H(6) H(19) 3.472 1_565
H(6) H(20) 2.833 1_565
H(6) H(2A) 2.998 2_564
H(7) C(18) 3.378 1_454
H(7) H(2) 3.408 1_565
H(7) H(3) 3.023 1_565
H(7) H(11) 2.522 1_454
H(7) H(12) 3.492 1_454
H(7) H(20) 3.541 2_554
H(8) C(3) 3.414 2_554
H(8) C(4) 3.302 2_554
H(8) H(3) 3.272 2_554
H(8) H(4) 3.069 2_554
H(8) H(11) 3.589 1_454
H(8) H(12) 2.945 1_454
H(8) H(19) 3.542 2_554
H(8) H(20) 3.429 2_554
H(9) O(4) 2.894 1_565
H(9) C(24) 2.922 2_564
H(9) C(25) 3.128 2_564
H(9) C(27) 3.384 1_565
H(9) C(30) 3.486 1_565
H(9) H(14) 2.479 2_564
H(9) H(15) 2.879 2_564
H(9) H(17) 2.723 1_565
H(9) H(18) 3.266 1_565
H(10) O(1) 2.655 2_665
H(10) H(3) 3.470 1_666
H(10) H(15) 2.984 2_564
H(10) H(16) 3.350 1_565
H(10) H(17) 3.100 1_565
H(11) C(3) 3.405 1_666
H(11) C(12) 3.389 1_656
H(11) H(3) 2.744 1_666
H(11) H(7) 2.522 1_656
H(11) H(8) 3.589 1_656
H(12) C(3) 3.303 2_655
H(12) C(4) 3.208 2_655
H(12) H(3) 2.742 2_655
H(12) H(4) 2.540 2_655
H(12) H(7) 3.492 1_656
H(12) H(8) 2.945 1_656
H(13) O(2) 3.152 2_565
H(13) H(4) 3.426 2_655
H(14) O(2) 2.705 2_565
H(14) C(14) 3.531 2_565
H(14) C(16) 3.070 2_565
H(14) H(4) 3.240 2_655
H(14) H(9) 2.479 2_565
H(14) H(18) 3.374 2_555
H(15) O(1) 2.614 1_656
H(15) C(4) 3.445 2_655
H(15) C(5) 3.523 1_656
H(15) C(7) 3.488 1_656
H(15) C(16) 3.377 2_565
H(15) C(17) 3.433 2_565
H(15) H(4) 2.739 2_655
H(15) H(5) 3.173 1_656
H(15) H(5) 3.065 2_655
H(15) H(9) 2.879 2_565
H(15) H(10) 2.984 2_565
H(16) C(4) 2.993 1_656
H(16) C(5) 2.910 1_656
H(16) C(23) 3.574 2_555
H(16) C(24) 3.597 2_555
H(16) H(4) 3.043 1_656
H(16) H(5) 2.886 1_656
H(16) H(5) 3.018 2_655
H(16) H(10) 3.350 1_545
H(17) C(16) 3.257 1_545
H(17) C(17) 3.448 1_545
H(17) C(21) 3.445 2_555
H(17) C(22) 3.272 2_555
H(17) C(23) 3.593 2_555
H(17) H(9) 2.723 1_545
H(17) H(10) 3.100 1_545
H(18) O(2) 2.529 1_545
H(18) C(11) 3.393 1_545
H(18) C(14) 3.182 1_545
H(18) C(21) 3.380 2_554
H(18) C(22) 3.125 2_554
H(18) C(23) 3.393 2_554
H(18) C(24) 3.525 2_554
H(18) H(6) 2.547 1_545
H(18) H(9) 3.266 1_545
H(18) H(14) 3.374 2_554
H(19) N(1) 3.359 2_555
H(19) C(8) 3.258 2_555
H(19) C(13) 3.383 2_555
H(19) H(1) 3.542 2_555
H(19) H(6) 3.472 1_545
H(19) H(8) 3.542 2_555
H(19) H(1A) 3.486 2_555
H(20) O(2) 3.240 1_545
H(20) N(1) 3.596 2_555
H(20) N(2) 3.489 1_545
H(20) C(8) 2.882 2_555
H(20) C(9) 2.980 2_555
H(20) C(10) 3.088 2_555
H(20) C(11) 3.364 1_545
H(20) C(11) 3.104 2_555
H(20) C(12) 3.005 2_555
H(20) C(13) 2.917 2_555
H(20) C(14) 3.331 1_545
H(20) H(6) 2.833 1_545
H(20) H(7) 3.541 2_555
H(20) H(8) 3.429 2_555
H(1A) O(4) 3.53(3) 2_554
H(1A) C(1) 3.51(2) 2_555
H(1A) C(2) 3.55(2) 2_555
H(1A) C(29) 3.57(3) 2_554
H(1A) H(1) 2.962 2_555
H(1A) H(2) 3.028 2_555
H(1A) H(19) 3.486 2_554
H(2A) O(2) 2.23(2) 2_565
H(2A) C(11) 3.51(3) 2_565
H(2A) C(14) 3.24(2) 2_565
H(2A) H(6) 2.998 2_565

loop_
_geom_torsion_atom_site_label_1
_geom_torsion_atom_site_label_2
_geom_torsion_atom_site_label_3
_geom_torsion_atom_site_label_4
_geom_torsion
C(30) O(4) C(29) O(3) 2.9(4)
C(30) O(4) C(29) C(28) -177.8(2)
C(7) N(1) C(8) C(9) 155.7(2)
C(7) N(1) C(8) C(13) -28.9(4)
C(8) N(1) C(7) O(1) -6.6(4)
C(8) N(1) C(7) C(6) 173.5(2)
C(10) N(2) C(14) O(2) 3.6(4)
C(10) N(2) C(14) C(15) -176.7(2)
C(14) N(2) C(10) C(9) 155.5(2)
C(14) N(2) C(10) C(11) -25.5(4)
C(2) C(1) C(6) C(5) 0.3(3)
C(2) C(1) C(6) C(7) -173.6(2)
C(6) C(1) C(2) C(3) -1.8(3)
C(1) C(2) C(3) C(4) 1.6(3)
C(2) C(3) C(4) C(5) -0.0(3)
C(3) C(4) C(5) C(6) -1.5(3)
C(4) C(5) C(6) C(1) 1.3(3)
C(4) C(5) C(6) C(7) 175.6(2)
C(1) C(6) C(7) O(1) 138.5(2)
C(1) C(6) C(7) N(1) -41.7(3)
C(5) C(6) C(7) O(1) -35.6(3)
C(5) C(6) C(7) N(1) 144.3(2)
N(1) C(8) C(9) C(10) 174.3(2)
N(1) C(8) C(9) C(21) -4.9(3)
N(1) C(8) C(13) C(12) -173.6(2)
C(9) C(8) C(13) C(12) 1.7(4)
C(13) C(8) C(9) C(10) -1.2(3)
C(13) C(8) C(9) C(21) 179.5(2)
C(8) C(9) C(10) N(2) 179.2(2)
C(8) C(9) C(10) C(11) 0.1(3)
C(8) C(9) C(21) C(22) 45(14)
C(10) C(9) C(21) C(22) -134(13)
C(21) C(9) C(10) N(2) -1.6(3)
C(21) C(9) C(10) C(11) 179.3(2)
N(2) C(10) C(11) C(12) -178.6(2)
C(9) C(10) C(11) C(12) 0.5(4)
C(10) C(11) C(12) C(13) 0.1(3)
C(11) C(12) C(13) C(8) -1.2(4)
O(2) C(14) C(15) C(16) 38.6(4)
O(2) C(14) C(15) C(20) -139.8(3)
N(2) C(14) C(15) C(16) -141.1(2)
N(2) C(14) C(15) C(20) 40.5(4)
C(14) C(15) C(16) C(17) -177.2(3)
C(14) C(15) C(20) C(19) 177.7(3)
C(16) C(15) C(20) C(19) -0.7(5)
C(20) C(15) C(16) C(17) 1.3(5)
C(15) C(16) C(17) C(18) -0.6(5)
C(16) C(17) C(18) C(19) -0.6(6)
C(17) C(18) C(19) C(20) 1.2(6)
C(18) C(19) C(20) C(15) -0.5(5)
C(9) C(21) C(22) C(23) 131(12)
C(21) C(22) C(23) C(24) 16(3)
C(21) C(22) C(23) C(28) -163(3)
C(22) C(23) C(24) C(25) -178.5(2)
C(22) C(23) C(28) C(27) 179.2(2)
C(22) C(23) C(28) C(29) -0.0(3)
C(24) C(23) C(28) C(27) 0.0(3)
C(24) C(23) C(28) C(29) -179.2(2)
C(28) C(23) C(24) C(25) 0.7(4)
C(23) C(24) C(25) C(26) -0.5(4)
C(24) C(25) C(26) C(27) -0.4(4)
C(25) C(26) C(27) C(28) 1.1(4)
C(26) C(27) C(28) C(23) -0.9(4)
C(26) C(27) C(28) C(29) 178.3(2)
C(23) C(28) C(29) O(3) -1.4(4)
C(23) C(28) C(29) O(4) 179.3(2)
C(27) C(28) C(29) O(3) 179.4(2)
C(27) C(28) C(29) O(4) 0.1(2)
